data_2221214
loop_
_publ_author_name
'Gotoh, Kazuma'
'Nagoshi, Hirokazu'
'Ishida, Hiroyuki'

_publ_section_title
;
 2-Carboxypyridinium hydrogen chloranilate
;
_journal_coeditor_code TK2376
_journal_issue 3
_journal_name_full 'Acta Crystallographica Section E'
_journal_page_first o614
_journal_paper_doi 10.1107/S1600536809006412
_journal_volume 65
_journal_year 2009
_chemical_formula_iupac 'C6 H6 N O2 +, C6 H Cl2 O4 -'
_chemical_formula_moiety 'C6 H6 N O2 +, C6 H Cl2 O4 -'
_chemical_formula_sum 'C12 H7 Cl2 N O6'
_chemical_formula_weight 332.10
_chemical_name_systematic
;
2-Carboxypyridinium hydrogen chloranilate
;
_space_group_IT_number 14
_symmetry_cell_setting monoclinic
_symmetry_space_group_name_Hall '-P 2ybc'
_symmetry_space_group_name_H-M 'P 1 21/c 1'
_atom_sites_solution_hydrogens geom
_atom_sites_solution_primary direct
_atom_sites_solution_secondary difmap
_cell_angle_alpha 90
_cell_angle_beta 99.043(3)
_cell_angle_gamma 90
_cell_formula_units_Z 4
_cell_length_a 9.4166(8)
_cell_length_b 19.6900(16)
_cell_length_c 6.7089(6)
_cell_measurement_reflns_used 7392
_cell_measurement_temperature 103.0(10)
_cell_measurement_theta_max 30.0
_cell_measurement_theta_min 3.0
_cell_volume 1228.46(18)
_computing_cell_refinement 'PROCESS-AUTO (Rigaku/MSC, 2004)'
_computing_data_collection 'PROCESS-AUTO (Rigaku/MSC, 2004)'
_computing_data_reduction 'CrystalStructure (Rigaku/MSC, 2004)'
_computing_molecular_graphics 'ORTEP-3 (Farrugia, 1997)'
_computing_publication_material 'CrystalStructure (Rigaku/MSC, 2004) and PLATON (Spek, 2009)'
_computing_structure_refinement 'SHELXL97 (Sheldrick, 2008)'
_computing_structure_solution 'SHELXS97 (Sheldrick, 2008)'
_diffrn_detector_area_resol_mean 10.00
_diffrn_measured_fraction_theta_full 0.981
_diffrn_measured_fraction_theta_max 0.959
_diffrn_measurement_device_type 'Rigaku R-AXIS RAPID-II'
_diffrn_measurement_method \w
_diffrn_radiation_type 'Mo K\a'
_diffrn_radiation_wavelength 0.71075
_diffrn_reflns_av_R_equivalents 0.047
_diffrn_reflns_limit_h_max 13
_diffrn_reflns_limit_h_min -13
_diffrn_reflns_limit_k_max 27
_diffrn_reflns_limit_k_min -27
_diffrn_reflns_limit_l_max 9
_diffrn_reflns_limit_l_min -8
_diffrn_reflns_number 9710
_diffrn_reflns_theta_full 25.0
_diffrn_reflns_theta_max 30.0
_exptl_absorpt_coefficient_mu 0.557
_exptl_absorpt_correction_T_max 0.880
_exptl_absorpt_correction_T_min 0.847
_exptl_absorpt_correction_type multi-scan
_exptl_absorpt_process_details '(<i>ABSCOR</i>; Higashi, 1995)'
_exptl_crystal_colour 'dark purple'
_exptl_crystal_density_diffrn 1.795
_exptl_crystal_density_method 'not measured'
_exptl_crystal_description platelet
_exptl_crystal_F_000 672.00
_exptl_crystal_size_max 0.30
_exptl_crystal_size_mid 0.30
_exptl_crystal_size_min 0.23
_refine_diff_density_max 0.47
_refine_diff_density_min -0.92
_refine_ls_extinction_method none
_refine_ls_goodness_of_fit_ref 1.10
_refine_ls_hydrogen_treatment mixed
_refine_ls_number_parameters 202
_refine_ls_number_reflns 3433
_refine_ls_number_restraints 0
_refine_ls_restrained_S_all 1.10
_refine_ls_R_factor_all 0.073
_refine_ls_R_factor_gt 0.045
_refine_ls_shift/su_max_lt 0.001
_refine_ls_shift/su_mean 0.000
_refine_ls_structure_factor_coef Fsqd
_refine_ls_weighting_details 'w = 1/[\s^2^(Fo^2^)+(0.0659P)^2^+0.8975P] where P=(Fo^2^+2Fc^2^)/3'
_refine_ls_weighting_scheme calc
_refine_ls_wR_factor_gt 0.118
_refine_ls_wR_factor_ref 0.144
_reflns_number_gt 2228
_reflns_number_total 3433
_reflns_threshold_expression I>2\s(I)
_cod_data_source_file tk2376.cif
_cod_data_source_block I
_cod_depositor_comments
;
The following automatic conversions were performed:
'_exptl_absorpt_correction_type' value 'Multi-scan' changed to
'multi-scan' according to
'/home/saulius/struct/CIF-dictionaries/cif_core.dic' dictionary named
'cif_core.dic' version 2.4.1 from 2010-06-29.

Automatic conversion script
Id: cif_fix_enum 1527 2010-12-29 10:47:43Z saulius 

The following automatic conversions were performed:

'_exptl_absorpt_correction_type' value 'Multi-scan' changed to
'multi-scan' according to
/home/saulius/struct/CIF-dictionaries/cif_core.dic dictionary named
'cif_core.dic' version 2.4.1 from 2010-06-29.

Automatic conversion script
Id: cif_fix_values 1715 2011-07-08 13:25:40Z adriana 
;
_cod_original_cell_volume 1228.45(18)
_cod_original_sg_symbol_H-M 'P 21/c'
_cod_original_formula_sum 'C12 H7 Cl2 N O6 '
_cod_database_code 2221214
_cod_database_fobs_code 2221214

loop_
_symmetry_equiv_pos_site_id
_symmetry_equiv_pos_as_xyz
1 +X,+Y,+Z
2 -X,1/2+Y,1/2-Z
3 -X,-Y,-Z
4 +X,1/2-Y,1/2+Z

loop_
_atom_site_type_symbol
_atom_site_label
_atom_site_fract_x
_atom_site_fract_y
_atom_site_fract_z
_atom_site_U_iso_or_equiv
_atom_site_adp_type
_atom_site_calc_flag
_atom_site_refinement_flags
_atom_site_occupancy
_atom_site_disorder_assembly
_atom_site_disorder_group
Cl Cl1 -0.17894(6) 0.28996(3) 0.27912(9) 0.02060(16) Uani d . 1 . .
Cl Cl2 0.46528(6) 0.29140(3) 0.10812(9) 0.02077(16) Uani d . 1 . .
O O1 0.00723(19) 0.40867(8) 0.2367(3) 0.0218(4) Uani d . 1 . .
O O2 0.01147(19) 0.17042(9) 0.2397(3) 0.0184(3) Uani d . 1 . .
O O3 0.27117(18) 0.17271(8) 0.1488(3) 0.0196(4) Uani d . 1 . .
O O4 0.27772(19) 0.41277(8) 0.1577(3) 0.0209(4) Uani d . 1 . .
O O5 0.12383(18) 0.45615(9) 0.6917(3) 0.0215(4) Uani d . 1 . .
O O6 0.3466(2) 0.47658(10) 0.8601(3) 0.0265(4) Uani d . 1 . .
N N1 0.1860(2) 0.52690(11) 0.3720(3) 0.0199(4) Uani d . 1 . .
C C1 0.0667(2) 0.35416(11) 0.2174(3) 0.0164(4) Uani d . 1 . .
C C2 -0.0036(2) 0.28950(11) 0.2347(3) 0.0160(4) Uani d . 1 . .
C C3 0.0678(2) 0.23079(11) 0.2188(3) 0.0154(4) Uani d . 1 . .
C C4 0.2206(2) 0.22965(11) 0.1715(3) 0.0155(4) Uani d . 1 . .
C C5 0.2899(2) 0.29272(11) 0.1544(4) 0.0170(4) Uani d . 1 . .
C C6 0.2232(2) 0.35480(12) 0.1732(3) 0.0165(4) Uani d . 1 . .
C C7 0.2794(3) 0.52837(12) 0.5464(4) 0.0198(5) Uani d . 1 . .
C C8 0.3984(3) 0.56970(13) 0.5626(4) 0.0229(5) Uani d . 1 . .
H H8 0.4656 0.5708 0.6840 0.027 Uiso calc R 1 . .
C C9 0.4194(3) 0.60996(13) 0.3987(4) 0.0262(5) Uani d . 1 . .
H H9 0.5010 0.6388 0.4077 0.031 Uiso calc R 1 . .
C C10 0.3206(3) 0.60759(13) 0.2230(4) 0.0268(5) Uani d . 1 . .
H H10 0.3332 0.6352 0.1109 0.032 Uiso calc R 1 . .
C C11 0.2035(3) 0.56488(13) 0.2118(4) 0.0239(5) Uani d . 1 . .
H H11 0.1357 0.5624 0.0913 0.029 Uiso calc R 1 . .
C C12 0.2418(3) 0.48289(12) 0.7090(4) 0.0195(5) Uani d . 1 . .
H H1 0.109(5) 0.498(2) 0.363(6) 0.053(11) Uiso d . 1 . .
H H2 0.071(4) 0.1437(17) 0.227(5) 0.032(9) Uiso d . 1 . .
H H6 0.319(4) 0.4534(18) 0.964(6) 0.043(10) Uiso d . 1 . .

loop_
_atom_site_aniso_label
_atom_site_aniso_U_11
_atom_site_aniso_U_22
_atom_site_aniso_U_33
_atom_site_aniso_U_12
_atom_site_aniso_U_13
_atom_site_aniso_U_23
Cl1 0.0146(3) 0.0253(3) 0.0233(3) 0.0013(2) 0.0076(2) -0.0006(2)
Cl2 0.0151(3) 0.0258(3) 0.0230(3) -0.0018(2) 0.0080(2) -0.0011(2)
O1 0.0207(8) 0.0196(8) 0.0256(9) 0.0020(7) 0.0051(7) -0.0022(7)
O2 0.0163(8) 0.0164(7) 0.0238(9) 0.0013(7) 0.0074(7) -0.0008(7)
O3 0.0176(8) 0.0201(8) 0.0220(8) 0.0016(7) 0.0063(7) -0.0008(7)
O4 0.0232(9) 0.0200(8) 0.0210(9) -0.0027(7) 0.0083(7) 0.0019(6)
O5 0.0177(8) 0.0212(8) 0.0274(9) -0.0017(7) 0.0094(7) 0.0018(7)
O6 0.0221(9) 0.0336(10) 0.0235(9) -0.0063(8) 0.0024(7) 0.0050(8)
N1 0.0145(9) 0.0229(10) 0.0229(10) -0.0018(8) 0.0050(8) 0.0000(8)
C1 0.0182(10) 0.0180(10) 0.0130(10) 0.0007(9) 0.0020(8) 0.0001(8)
C2 0.0130(10) 0.0197(10) 0.0152(10) 0.0009(8) 0.0023(8) -0.0019(8)
C3 0.0154(10) 0.0183(10) 0.0132(10) -0.0002(8) 0.0048(8) 0.0005(8)
C4 0.0149(10) 0.0193(10) 0.0132(10) 0.0009(8) 0.0048(8) 0.0003(8)
C5 0.0132(10) 0.0207(10) 0.0176(10) -0.0013(9) 0.0041(8) -0.0006(9)
C6 0.0165(10) 0.0204(10) 0.0133(10) -0.0014(9) 0.0039(8) -0.0011(8)
C7 0.0179(11) 0.0184(11) 0.0241(12) 0.0001(9) 0.0067(9) -0.0006(9)
C8 0.0188(11) 0.0236(12) 0.0272(13) 0.0000(10) 0.0066(10) -0.0018(10)
C9 0.0223(12) 0.0231(12) 0.0355(14) -0.0031(10) 0.0118(11) 0.0023(11)
C10 0.0292(13) 0.0248(12) 0.0291(13) 0.0006(11) 0.0129(11) 0.0049(10)
C11 0.0229(12) 0.0270(12) 0.0221(12) 0.0049(10) 0.0051(10) 0.0028(10)
C12 0.0210(11) 0.0193(10) 0.0197(11) -0.0002(9) 0.0076(9) -0.0021(9)

loop_
_atom_type_symbol
_atom_type_description
_atom_type_scat_dispersion_real
_atom_type_scat_dispersion_imag
_atom_type_scat_source
C C 0.0033 0.0016 'International Tables Vol C Tables 4.2.6.8 and 6.1.1.4'
H H 0.0000 0.0000 'International Tables Vol C Tables 4.2.6.8 and 6.1.1.4'
N N 0.0061 0.0033 'International Tables Vol C Tables 4.2.6.8 and 6.1.1.4'
Cl Cl 0.1484 0.1585 'International Tables Vol C Tables 4.2.6.8 and 6.1.1.4'
O O 0.0106 0.0060 'International Tables Vol C Tables 4.2.6.8 and 6.1.1.4'

loop_
_geom_angle_atom_site_label_1
_geom_angle_atom_site_label_2
_geom_angle_atom_site_label_3
_geom_angle_site_symmetry_1
_geom_angle_site_symmetry_3
_geom_angle
_geom_angle_publ_flag
C3 O2 H2 . . 107(3) ?
C12 O6 H6 . . 112(2) ?
C11 N1 C7 . . 122.5(2) ?
C11 N1 H1 . . 119(2) ?
C7 N1 H1 . . 118(2) ?
O1 C1 C2 . . 122.6(2) ?
O1 C1 C6 . . 118.5(2) ?
C2 C1 C6 . . 118.91(19) ?
C3 C2 C1 . . 120.4(2) ?
C3 C2 Cl1 . . 121.40(18) ?
C1 C2 Cl1 . . 118.15(17) ?
O2 C3 C2 . . 123.3(2) ?
O2 C3 C4 . . 114.75(19) ?
C2 C3 C4 . . 121.9(2) ?
O3 C4 C5 . . 126.4(2) ?
O3 C4 C3 . . 115.7(2) ?
C5 C4 C3 . . 117.85(19) ?
C6 C5 C4 . . 122.9(2) ?
C6 C5 Cl2 . . 119.23(17) ?
C4 C5 Cl2 . . 117.86(17) ?
O4 C6 C5 . . 126.3(2) ?
O4 C6 C1 . . 115.8(2) ?
C5 C6 C1 . . 117.90(19) ?
N1 C7 C8 . . 119.6(2) ?
N1 C7 C12 . . 115.0(2) ?
C8 C7 C12 . . 125.4(2) ?
C7 C8 C9 . . 119.3(2) ?
C7 C8 H8 . . 120.4 ?
C9 C8 H8 . . 120.4 ?
C10 C9 C8 . . 119.5(2) ?
C10 C9 H9 . . 120.2 ?
C8 C9 H9 . . 120.2 ?
C11 C10 C9 . . 119.5(2) ?
C11 C10 H10 . . 120.3 ?
C9 C10 H10 . . 120.3 ?
N1 C11 C10 . . 119.7(2) ?
N1 C11 H11 . . 120.2 ?
C10 C11 H11 . . 120.2 ?
O5 C12 O6 . . 126.9(2) ?
O5 C12 C7 . . 120.4(2) ?
O6 C12 C7 . . 112.7(2) ?

loop_
_geom_bond_atom_site_label_1
_geom_bond_atom_site_label_2
_geom_bond_site_symmetry_2
_geom_bond_distance
_geom_bond_publ_flag
Cl1 C2 . 1.723(2) ?
Cl2 C5 . 1.727(2) ?
O1 C1 . 1.227(3) ?
O2 C3 . 1.318(3) ?
O2 H2 . 0.79(3) ?
O3 C4 . 1.237(3) ?
O4 C6 . 1.263(3) ?
O5 C12 . 1.218(3) ?
O6 C12 . 1.305(3) ?
O6 H6 . 0.90(4) ?
N1 C11 . 1.340(3) ?
N1 C7 . 1.349(3) ?
N1 H1 . 0.92(4) ?
C1 C2 . 1.448(3) ?
C1 C6 . 1.548(3) ?
C2 C3 . 1.350(3) ?
C3 C4 . 1.521(3) ?
C4 C5 . 1.416(3) ?
C5 C6 . 1.389(3) ?
C7 C8 . 1.375(3) ?
C7 C12 . 1.497(3) ?
C8 C9 . 1.394(4) ?
C8 H8 . 0.9500 ?
C9 C10 . 1.383(4) ?
C9 H9 . 0.9500 ?
C10 C11 . 1.379(4) ?
C10 H10 . 0.9500 ?
C11 H11 . 0.9500 ?

loop_
_geom_hbond_atom_site_label_D
_geom_hbond_atom_site_label_H
_geom_hbond_atom_site_label_A
_geom_hbond_site_symmetry_A
_geom_hbond_distance_DH
_geom_hbond_distance_HA
_geom_hbond_distance_DA
_geom_hbond_angle_DHA
_geom_hbond_publ_flag
N1 H1 O1 . 0.92(4) 2.11(3) 2.932(2) 147(3) y
N1 H1 O5 . 0.92(4) 2.33(4) 2.698(2) 103(2) n
N1 H1 O5 3_566 0.92(4) 2.34(4) 2.900(2) 119(3) n
O2 H2 O3 . 0.79(3) 2.11(3) 2.612(2) 122(3) n
O2 H2 O5 4_554 0.79(3) 2.05(3) 2.746(2) 148(3) y
O6 H6 O4 1_556 0.90(3) 1.63(3) 2.528(2) 177.1(15) y
C8 H8 O4 3_666 0.95 2.50 3.338(3) 147 y
C9 H9 O3 2_655 0.95 2.33 3.227(3) 156 y
C11 H11 O1 3_565 0.95 2.46 3.374(3) 162 y

loop_
_geom_torsion_atom_site_label_1
_geom_torsion_atom_site_label_2
_geom_torsion_atom_site_label_3
_geom_torsion_atom_site_label_4
_geom_torsion_site_symmetry_1
_geom_torsion_site_symmetry_2
_geom_torsion_site_symmetry_3
_geom_torsion_site_symmetry_4
_geom_torsion
_geom_torsion_publ_flag
O1 C1 C2 C3 . . . . -177.9(2) ?
C6 C1 C2 C3 . . . . 2.1(3) ?
O1 C1 C2 Cl1 . . . . 1.3(3) ?
C6 C1 C2 Cl1 . . . . -178.77(16) ?
C1 C2 C3 O2 . . . . 177.7(2) ?
Cl1 C2 C3 O2 . . . . -1.4(3) ?
C1 C2 C3 C4 . . . . -3.3(3) ?
Cl1 C2 C3 C4 . . . . 177.58(16) ?
O2 C3 C4 O3 . . . . 3.3(3) ?
C2 C3 C4 O3 . . . . -175.8(2) ?
O2 C3 C4 C5 . . . . -177.73(19) ?
C2 C3 C4 C5 . . . . 3.2(3) ?
O3 C4 C5 C6 . . . . 177.0(2) ?
C3 C4 C5 C6 . . . . -1.8(3) ?
O3 C4 C5 Cl2 . . . . -3.0(3) ?
C3 C4 C5 Cl2 . . . . 178.11(16) ?
C4 C5 C6 O4 . . . . -179.2(2) ?
Cl2 C5 C6 O4 . . . . 0.8(3) ?
C4 C5 C6 C1 . . . . 0.7(3) ?
Cl2 C5 C6 C1 . . . . -179.21(16) ?
O1 C1 C6 O4 . . . . -0.9(3) ?
C2 C1 C6 O4 . . . . 179.2(2) ?
O1 C1 C6 C5 . . . . 179.2(2) ?
C2 C1 C6 C5 . . . . -0.7(3) ?
C11 N1 C7 C8 . . . . -0.6(4) ?
C11 N1 C7 C12 . . . . 179.6(2) ?
N1 C7 C8 C9 . . . . 0.7(4) ?
C12 C7 C8 C9 . . . . -179.5(2) ?
C7 C8 C9 C10 . . . . -0.1(4) ?
C8 C9 C10 C11 . . . . -0.7(4) ?
C7 N1 C11 C10 . . . . -0.2(4) ?
C9 C10 C11 N1 . . . . 0.8(4) ?
N1 C7 C12 O5 . . . . -11.4(3) ?
C8 C7 C12 O5 . . . . 168.8(2) ?
N1 C7 C12 O6 . . . . 168.4(2) ?
C8 C7 C12 O6 . . . . -11.4(3) ?

loop_
_cod_related_entry_id
_cod_related_entry_database
_cod_related_entry_code
1 ChemSpider 30655726
